data_7134605
loop_
_publ_author_name
'Windsor, Hunter J.'
'Carraro, Thomas J. C.'
'Walwyn, Robert J.'
'Rendina, Louis M.'
'Kepert, Cameron J.'

_publ_section_title
;
 A new carborane scaffold for assembling metal--organic frameworks
;
_journal_issue 53
_journal_name_full 'Chemical Communications'
_journal_page_first 9634
_journal_page_last 9637
_journal_paper_doi 10.1039/D5CC02620B
_journal_volume 61
_journal_year 2025
_chemical_formula_moiety 'C14 H13 B5 N O4 Zn, C3 H7 N O'
_chemical_formula_sum 'C17 H20 B5 N2 O5 Zn'
_chemical_formula_weight 451.77
_space_group_crystal_system monoclinic
_space_group_IT_number 15
_space_group_name_Hall '-C 2yc'
_space_group_name_H-M_alt 'C 1 2/c 1'
_atom_sites_solution_hydrogens geom
_atom_sites_solution_primary dual
_audit_creation_date 2025-02-02
_audit_creation_method
;
Olex2 1.5
(compiled 2024.02.16 svn.r378c4104 for OlexSys, GUI svn.r6928)
;
_audit_update_record
;
2025-05-07 deposited with the CCDC.	2025-05-23 downloaded from the CCDC.
;
_cell_angle_alpha 90
_cell_angle_beta 92.917(2)
_cell_angle_gamma 90
_cell_formula_units_Z 8
_cell_length_a 18.7457(4)
_cell_length_b 13.2436(3)
_cell_length_c 17.2756(4)
_cell_measurement_reflns_used 5120
_cell_measurement_temperature 200.00(14)
_cell_measurement_theta_max 71.7580
_cell_measurement_theta_min 4.7390
_cell_volume 4283.29(17)
_computing_cell_refinement 'CrysAlisPro 1.171.44.91a (Rigaku OD, 2025)'
_computing_data_collection 'CrysAlisPro system (CCD 43.142a 64-bit (release 17-10-2024))'
_computing_data_reduction 'CrysAlisPro 1.171.44.91a (Rigaku OD, 2025)'
_computing_molecular_graphics 'Olex2 1.5 (Dolomanov et al., 2009)'
_computing_publication_material 'Olex2 1.5 (Dolomanov et al., 2009)'
_computing_structure_refinement 'SHELXL 2019/3 (Sheldrick, 2015)'
_computing_structure_solution 'SHELXT 2018/2 (Sheldrick, 2018)'
_diffrn_ambient_environment N~2~
_diffrn_ambient_temperature 200.00(14)
_diffrn_detector 'Hybrid Pixel Array Detector'
_diffrn_detector_area_resol_mean 10.0000
_diffrn_detector_type HyPix
_diffrn_measured_fraction_theta_full 0.994
_diffrn_measured_fraction_theta_max 0.976
_diffrn_measurement_details
;
List of Runs (angles in degrees, time in seconds):

  # Type    Start    End  Width  t~exp~   \w     \q     \k     \f   Frames
#--------------------------------------------------------------------------
  1  \w    -86.00  -8.00   0.50    0.12    --  -42.10 121.00  94.00  156
  2  \w     14.00  86.00   0.50    0.12    --   42.10-121.00  12.00  144
  3  \w     14.00  89.00   0.50    0.12    --   45.00-121.00  12.00  150
  4  \w    -98.00 -31.00   0.50    0.12    -- -103.00 121.00  94.00  134
  5  \w   -174.00 -90.00   0.50    0.12    -- -103.00-121.00  12.00  168
  6  \w    -56.00 -27.00   0.50    0.12    --  -42.10 -57.00 127.19   58
  7  \w    -14.00  35.00   0.50    0.12    --  -42.10  38.00 -90.00   98
  8  \w    -14.00  35.00   0.50    0.12    --  -42.10  38.00-120.00   98
  9  \w    -14.00  35.00   0.50    0.12    --  -42.10  38.00-150.00   98
 10  \w    -14.00  35.00   0.50    0.12    --  -42.10  38.00-180.00   98
 11  \w    -14.00  35.00   0.50    0.12    --  -42.10  38.00 -30.00   98
 12  \w   -174.00 -89.00   0.50    0.12    -- -103.00 -48.00 103.54  170
 13  \w    -70.00 -29.00   0.50    0.12    -- -103.00  77.00 -30.00   82
 14  \w    -70.00 -29.00   0.50    0.12    -- -103.00  77.00-120.00   82
 15  \w    -93.00 -29.00   0.50    0.12    -- -103.00  93.00  82.91  128
 16  \w   -144.00 -88.00   0.50    0.12    -- -103.00 -19.00 -60.00  112
 17  \w   -167.00 -89.00   0.50    0.12    -- -103.00 -36.00  21.06  156
 18  \w    -93.00 -29.00   0.50    0.12    -- -103.00  93.00 -14.87  128
 19  \w    -93.00 -29.00   0.50    0.12    -- -103.00  91.00  63.80  128
 20  \w    -92.00 -30.00   0.50    0.12    -- -103.00  98.00  -5.92  124
 21  \w   -102.00 -31.00   0.50    0.12    -- -103.00 130.00   4.67  142
 22  \w    -92.00 -30.00   0.50    0.12    -- -103.00  96.00 105.53  124
 23  \w    -93.00 -29.00   0.50    0.12    -- -103.00  93.00  13.80  128
 24  \w   -144.00 -88.00   0.50    0.12    -- -103.00 -19.00 -30.00  112
 25  \w   -171.00 -99.00   0.50    0.12    -- -103.00 -77.00 120.00  144
 26  \w    -93.00 -65.00   0.50    0.12    -- -103.00  91.00  44.26   56
 27  \w   -167.00-142.00   0.50    0.12    -- -103.00 -77.00 120.00   50
;
_diffrn_measurement_device 'four-circle diffractometer'
_diffrn_measurement_device_type 'ROD, SynergyCustom DW system, HyPix'
_diffrn_measurement_method '\w scans'
_diffrn_orient_matrix_type 'CrysAlisPro convention (1999,Acta A55,543-557)'
_diffrn_orient_matrix_UB_11 0.0183453000
_diffrn_orient_matrix_UB_12 -0.0725085000
_diffrn_orient_matrix_UB_13 0.0678595000
_diffrn_orient_matrix_UB_21 -0.0065408000
_diffrn_orient_matrix_UB_22 -0.0904414000
_diffrn_orient_matrix_UB_23 -0.0559417000
_diffrn_orient_matrix_UB_31 0.0799822000
_diffrn_orient_matrix_UB_32 0.0092217000
_diffrn_orient_matrix_UB_33 -0.0154376000
_diffrn_radiation_monochromator mirror
_diffrn_radiation_probe x-ray
_diffrn_radiation_type 'Cu K\a'
_diffrn_radiation_wavelength 1.54184
_diffrn_reflns_av_R_equivalents 0.0262
_diffrn_reflns_av_unetI/netI 0.0221
_diffrn_reflns_Laue_measured_fraction_full 0.994
_diffrn_reflns_Laue_measured_fraction_max 0.976
_diffrn_reflns_limit_h_max 22
_diffrn_reflns_limit_h_min -14
_diffrn_reflns_limit_k_max 15
_diffrn_reflns_limit_k_min -16
_diffrn_reflns_limit_l_max 21
_diffrn_reflns_limit_l_min -21
_diffrn_reflns_number 20393
_diffrn_reflns_point_group_measured_fraction_full 0.994
_diffrn_reflns_point_group_measured_fraction_max 0.976
_diffrn_reflns_theta_full 67.684
_diffrn_reflns_theta_max 72.445
_diffrn_reflns_theta_min 4.089
_diffrn_source 'Rotating-anode X-ray tube'
_diffrn_source_type 'Rigaku (Cu) X-ray Source'
_exptl_absorpt_coefficient_mu 1.850
_exptl_absorpt_correction_T_max 1.00000
_exptl_absorpt_correction_T_min 0.49087
_exptl_absorpt_correction_type multi-scan
_exptl_absorpt_process_details
;
CrysAlisPro 1.171.44.91a (Rigaku Oxford Diffraction, 2025)
Empirical absorption correction using spherical harmonics,
implemented in SCALE3 ABSPACK scaling algorithm.
;
_exptl_crystal_colour colourless
_exptl_crystal_density_diffrn 1.401
_exptl_crystal_description 'rectangular prism'
_exptl_crystal_F_000 1848
_exptl_crystal_size_max 0.150
_exptl_crystal_size_mid 0.050
_exptl_crystal_size_min 0.025
_refine_diff_density_max 0.577
_refine_diff_density_min -0.651
_refine_diff_density_rms 0.077
_refine_ls_extinction_method none
_refine_ls_goodness_of_fit_ref 1.074
_refine_ls_hydrogen_treatment constr
_refine_ls_matrix_type full
_refine_ls_number_parameters 312
_refine_ls_number_reflns 4143
_refine_ls_number_restraints 7
_refine_ls_restrained_S_all 1.074
_refine_ls_R_factor_all 0.0424
_refine_ls_R_factor_gt 0.0365
_refine_ls_shift/su_max 0.002
_refine_ls_shift/su_mean 0.000
_refine_ls_structure_factor_coef Fsqd
_refine_ls_weighting_details 'w=1/[\s^2^(Fo^2^)+(0.0705P)^2^+2.4443P] where P=(Fo^2^+2Fc^2^)/3'
_refine_ls_weighting_scheme calc
_refine_ls_wR_factor_gt 0.1101
_refine_ls_wR_factor_ref 0.1151
_reflns_Friedel_coverage 0.000
_reflns_number_gt 3425
_reflns_number_total 4143
_reflns_threshold_expression 'I > 2\s(I)'
_cod_data_source_file d5cc02620b2.cif
_cod_data_source_block scl0470_tjc_mof_vt_2_06_200_00
_cod_depositor_comments 'Adding full bibliography for 7134590--7134613.cif.'
_cod_database_code 7134605
_shelx_shelxl_version_number 2019/3
_chemical_oxdiff_formula 'C16 H13 B5 N1 O4 Zn1'
_shelx_space_group_comment
;
The symmetry employed for this shelxl refinement is uniquely defined
by the following loop, which should always be used as a source of
symmetry information in preference to the above space-group names.
They are only intended as comments.
;
_diffrn_oxdiff_digest_od_ed
;

;
_olex2_refinement_description
;
1. Fixed Uiso
 At 1.2 times of:
  All B(H) groups, All C(H) groups
 At 1.5 times of:
  All C(H,H,H) groups
2. Restrained distances
 N2A-C16A \\sim N2B-C16B \\sim N2A-C17A \\sim N2B-C17B
 with sigma of 0.02
 N2A-C15A \\sim N2B-C15B
 with sigma of 0.02
3. Others
 Sof(N2B)=Sof(C15B)=Sof(H15B)=Sof(C16B)=Sof(H16D)=Sof(H16E)=Sof(H16F)=
 Sof(C17B)=Sof(H17D)=Sof(H17E)=Sof(H17F)=1-FVAR(1)
 Sof(N2A)=Sof(C15A)=Sof(H15A)=Sof(C16A)=Sof(H16A)=Sof(H16B)=Sof(H16C)=
 Sof(C17A)=Sof(H17A)=Sof(H17B)=Sof(H17C)=FVAR(1)
4.a Aromatic/amide H refined with riding coordinates:
 C3(H3), C4(H4), C5(H5), C6(H6), C9(H9), C10(H10), C13(H13), C14(H14),
 C15A(H15A), C15B(H15B)
4.b Idealised Me refined as rotating group:
 C16A(H16A,H16B,H16C), C16B(H16D,H16E,H16F), C17A(H17A,H17B,H17C), C17B(H17D,
 H17E,H17F)
4.c Boron cage BH refined with riding coordinates:
 B1(H1), B2(H2), B3(H3A), B4(H4A), B5(H5A)
;
_olex2_submission_special_instructions 'No special instructions were received'
_oxdiff_exptl_absorpt_empirical_details
;
Empirical correction (ABSPACK) includes:
- Absorption correction using spherical harmonics
- Frame scaling
;
_oxdiff_exptl_absorpt_empirical_full_max 1.971
_oxdiff_exptl_absorpt_empirical_full_min 0.616

loop_
_space_group_symop_operation_xyz
'x, y, z'
'-x, y, -z+1/2'
'x+1/2, y+1/2, z'
'-x+1/2, y+1/2, -z+1/2'
'-x, -y, -z'
'x, -y, z-1/2'
'-x+1/2, -y+1/2, -z'
'x+1/2, -y+1/2, z-1/2'

loop_
_atom_site_label
_atom_site_type_symbol
_atom_site_fract_x
_atom_site_fract_y
_atom_site_fract_z
_atom_site_U_iso_or_equiv
_atom_site_adp_type
_atom_site_occupancy
_atom_site_site_symmetry_order
_atom_site_calc_flag
_atom_site_refinement_flags_posn
_atom_site_refinement_flags_adp
_atom_site_refinement_flags_occupancy
_atom_site_disorder_assembly
_atom_site_disorder_group
Zn1 Zn 0.42153(2) 0.74952(2) 0.74543(2) 0.01907(12) Uani 1 1 d . . . . .
O1 O 0.44538(7) 0.64967(12) 0.83146(8) 0.0379(3) Uani 1 1 d . . . . .
O2 O 0.56462(7) 0.64053(11) 0.83553(8) 0.0338(3) Uani 1 1 d . . . . .
O3 O 0.44096(7) 0.85096(11) 0.66169(8) 0.0336(3) Uani 1 1 d . . . . .
O4 O 0.56035(7) 0.85858(12) 0.67217(8) 0.0369(3) Uani 1 1 d . . . . .
O5 O 0.24967(9) 1.00981(15) 0.42003(11) 0.0562(5) Uani 1 1 d . . . . .
N1 N 0.31213(9) 0.74890(10) 0.74464(10) 0.0240(4) Uani 1 1 d . . . . .
N2A N 0.2443(9) 0.9858(7) 0.5495(5) 0.052(2) Uani 0.564(6) 1 d D . P A 1
N2B N 0.2486(12) 1.0219(9) 0.5492(7) 0.063(4) Uani 0.436(6) 1 d D . P A 2
C1 C 0.08294(10) 0.75001(12) 0.74700(12) 0.0259(5) Uani 1 1 d . . . . .
C2 C 0.16320(11) 0.74958(12) 0.74524(13) 0.0272(4) Uani 1 1 d . . . . .
C3 C 0.20428(9) 0.81909(15) 0.78841(11) 0.0320(4) Uani 1 1 d . . . . .
H3 H 0.181802 0.868234 0.818968 0.038 Uiso 1 1 calc R U . . .
C4 C 0.27775(9) 0.81633(15) 0.78666(11) 0.0306(4) Uani 1 1 d . . . . .
H4 H 0.304996 0.864251 0.816490 0.037 Uiso 1 1 calc R U . . .
C5 C 0.27331(9) 0.68127(15) 0.70364(11) 0.0301(4) Uani 1 1 d . . . . .
H5 H 0.297420 0.632850 0.673933 0.036 Uiso 1 1 calc R U . . .
C6 C 0.19944(9) 0.67860(15) 0.70253(11) 0.0319(4) Uani 1 1 d . . . . .
H6 H 0.173718 0.628862 0.672940 0.038 Uiso 1 1 calc R U . . .
C7 C 0.50439(10) 0.62069(14) 0.86081(10) 0.0267(4) Uani 1 1 d . . . . .
C8 C 0.50243(9) 0.55816(14) 0.93289(10) 0.0246(4) Uani 1 1 d . . . . .
C9 C 0.43992(10) 0.55150(16) 0.97255(11) 0.0323(4) Uani 1 1 d . . . . .
H9 H 0.398495 0.586786 0.953630 0.039 Uiso 1 1 calc R U . . .
C10 C 0.43732(10) 0.49413(15) 1.03923(11) 0.0319(4) Uani 1 1 d . . . . .
H10 H 0.394358 0.490463 1.065986 0.038 Uiso 1 1 calc R U . . .
C11 C 0.50067(10) 0.87917(14) 0.63961(10) 0.0267(4) Uani 1 1 d . . . . .
C12 C 0.50041(9) 0.94213(14) 0.56748(10) 0.0249(4) Uani 1 1 d . . . . .
C13 C 0.56396(10) 0.96542(17) 0.53359(12) 0.0343(5) Uani 1 1 d . . . . .
H13 H 0.608015 0.941978 0.556572 0.041 Uiso 1 1 calc R U . . .
C14 C 0.56346(10) 1.02244(17) 0.46670(12) 0.0349(5) Uani 1 1 d . . . . .
H14 H 0.607214 1.037608 0.443797 0.042 Uiso 1 1 calc R U . . .
C15A C 0.2498(2) 1.0382(5) 0.4873(3) 0.0463(13) Uani 0.564(6) 1 d D . P A 1
H15A H 0.254615 1.109006 0.494814 0.056 Uiso 0.564(6) 1 calc R U P A 1
C15B C 0.2459(3) 0.9746(7) 0.4845(4) 0.0479(18) Uani 0.436(6) 1 d D . P A 2
H15B H 0.240276 0.903445 0.487268 0.057 Uiso 0.436(6) 1 calc R U P A 2
C16A C 0.2466(7) 1.0281(7) 0.6275(6) 0.083(3) Uani 0.564(6) 1 d D . P A 1
H16A H 0.203387 1.008458 0.653374 0.125 Uiso 0.564(6) 1 calc R U P A 1
H16B H 0.249158 1.101932 0.624499 0.125 Uiso 0.564(6) 1 calc R U P A 1
H16C H 0.288758 1.002460 0.657096 0.125 Uiso 0.564(6) 1 calc R U P A 1
C16B C 0.2418(9) 0.9728(8) 0.6236(8) 0.083(3) Uani 0.436(6) 1 d D . P A 2
H16D H 0.286084 0.981987 0.655559 0.124 Uiso 0.436(6) 1 calc R U P A 2
H16E H 0.233028 0.900480 0.615598 0.124 Uiso 0.436(6) 1 calc R U P A 2
H16F H 0.201868 1.002666 0.649996 0.124 Uiso 0.436(6) 1 calc R U P A 2
C17A C 0.2374(3) 0.8759(4) 0.5429(4) 0.083(2) Uani 0.564(6) 1 d D . P A 1
H17A H 0.275033 0.843389 0.575519 0.125 Uiso 0.564(6) 1 calc R U P A 1
H17B H 0.241999 0.855722 0.488781 0.125 Uiso 0.564(6) 1 calc R U P A 1
H17C H 0.190554 0.855084 0.559919 0.125 Uiso 0.564(6) 1 calc R U P A 1
C17B C 0.2593(4) 1.1301(6) 0.5499(5) 0.084(3) Uani 0.436(6) 1 d D . P A 2
H17D H 0.258602 1.155258 0.496485 0.126 Uiso 0.436(6) 1 calc R U P A 2
H17E H 0.305568 1.145815 0.576140 0.126 Uiso 0.436(6) 1 calc R U P A 2
H17F H 0.221095 1.162588 0.577466 0.126 Uiso 0.436(6) 1 calc R U P A 2
B1 B 0.04156(11) 0.85889(18) 0.77522(16) 0.0381(5) Uani 1 1 d . . . . .
H1 H 0.069933 0.930758 0.791694 0.046 Uiso 1 1 calc R U . . .
B2 B 0.04701(13) 0.75080(18) 0.83607(16) 0.0378(6) Uani 1 1 d . . . . .
H2 H 0.078998 0.751334 0.892620 0.045 Uiso 1 1 calc R U . . .
B3 B 0.04198(11) 0.64143(18) 0.77511(16) 0.0380(5) Uani 1 1 d . . . . .
H3A H 0.070606 0.569679 0.791375 0.046 Uiso 1 1 calc R U . . .
B4 B 0.03359(11) 0.6834(2) 0.67729(15) 0.0386(6) Uani 1 1 d . . . . .
H4A H 0.056610 0.639402 0.629138 0.046 Uiso 1 1 calc R U . . .
B5 B 0.03419(11) 0.8173(2) 0.67740(15) 0.0376(5) Uani 1 1 d . . . . .
H5A H 0.057904 0.861150 0.629605 0.045 Uiso 1 1 calc R U . . .

loop_
_atom_site_aniso_label
_atom_site_aniso_U_11
_atom_site_aniso_U_22
_atom_site_aniso_U_33
_atom_site_aniso_U_23
_atom_site_aniso_U_13
_atom_site_aniso_U_12
Zn1 0.01371(18) 0.02671(18) 0.01694(17) 0.00027(8) 0.00234(11) 0.00020(7)
O1 0.0333(7) 0.0505(9) 0.0297(7) 0.0169(6) 0.0015(6) 0.0037(6)
O2 0.0321(7) 0.0395(8) 0.0301(7) 0.0115(6) 0.0063(5) -0.0016(6)
O3 0.0316(7) 0.0400(8) 0.0296(7) 0.0127(6) 0.0042(5) -0.0023(6)
O4 0.0317(7) 0.0479(9) 0.0311(7) 0.0170(6) 0.0008(5) 0.0025(6)
O5 0.0473(10) 0.0708(13) 0.0505(10) 0.0051(10) 0.0031(8) -0.0042(8)
N1 0.0155(8) 0.0302(9) 0.0266(8) -0.0016(6) 0.0031(6) 0.0002(5)
N2A 0.042(3) 0.076(5) 0.037(4) 0.008(3) 0.005(2) 0.000(5)
N2B 0.039(4) 0.094(9) 0.057(8) -0.024(6) -0.002(4) -0.005(7)
C1 0.0170(10) 0.0291(11) 0.0320(11) -0.0026(7) 0.0049(8) -0.0004(6)
C2 0.0161(9) 0.0318(11) 0.0340(11) 0.0003(7) 0.0038(8) 0.0006(6)
C3 0.0195(8) 0.0395(11) 0.0374(10) -0.0118(9) 0.0055(7) 0.0013(7)
C4 0.0196(8) 0.0384(11) 0.0338(9) -0.0082(8) 0.0016(7) -0.0019(7)
C5 0.0187(8) 0.0355(10) 0.0363(10) -0.0078(8) 0.0037(7) 0.0016(7)
C6 0.0195(8) 0.0352(10) 0.0410(10) -0.0090(8) 0.0022(7) -0.0019(7)
C7 0.0311(10) 0.0263(9) 0.0227(9) 0.0021(7) 0.0028(7) 0.0005(7)
C8 0.0257(9) 0.0269(9) 0.0213(8) 0.0025(7) 0.0013(6) -0.0010(7)
C9 0.0237(9) 0.0440(12) 0.0293(9) 0.0111(8) 0.0031(7) 0.0064(8)
C10 0.0223(9) 0.0428(12) 0.0310(10) 0.0085(9) 0.0058(7) 0.0012(8)
C11 0.0309(10) 0.0265(9) 0.0229(9) 0.0027(7) 0.0028(7) 0.0005(7)
C12 0.0266(9) 0.0273(9) 0.0209(8) 0.0027(7) 0.0037(7) -0.0001(7)
C13 0.0232(9) 0.0477(12) 0.0319(10) 0.0130(9) 0.0018(7) 0.0049(8)
C14 0.0228(10) 0.0496(12) 0.0327(10) 0.0146(9) 0.0056(7) 0.0001(8)
C15A 0.035(2) 0.051(4) 0.053(4) 0.002(2) -0.0006(19) -0.0027(19)
C15B 0.033(3) 0.050(5) 0.061(5) 0.007(3) -0.003(2) -0.001(3)
C16A 0.085(5) 0.113(7) 0.051(4) -0.012(5) 0.004(3) 0.014(7)
C16B 0.086(6) 0.105(9) 0.057(5) 0.012(7) 0.009(4) 0.006(8)
C17A 0.102(4) 0.068(4) 0.080(4) 0.018(3) 0.011(3) -0.009(3)
C17B 0.066(4) 0.090(6) 0.097(6) -0.030(5) 0.010(4) -0.013(4)
B1 0.0198(10) 0.0329(12) 0.0620(15) -0.0109(11) 0.0063(9) 0.0000(9)
B2 0.0192(11) 0.0617(18) 0.0327(12) -0.0010(10) 0.0048(9) 0.0009(8)
B3 0.0197(10) 0.0318(12) 0.0626(16) 0.0088(11) 0.0046(9) 0.0013(9)
B4 0.0182(10) 0.0515(15) 0.0462(13) -0.0166(11) 0.0037(9) -0.0028(9)
B5 0.0183(10) 0.0499(15) 0.0450(13) 0.0132(11) 0.0049(9) -0.0010(9)

loop_
_atom_type_symbol
_atom_type_description
_atom_type_scat_dispersion_real
_atom_type_scat_dispersion_imag
_atom_type_scat_source
C C 0.0181 0.0091 'International Tables Vol C Tables 4.2.6.8 and 6.1.1.4'
H H 0.0000 0.0000 'International Tables Vol C Tables 4.2.6.8 and 6.1.1.4'
B B 0.0090 0.0039 'International Tables Vol C Tables 4.2.6.8 and 6.1.1.4'
N N 0.0311 0.0180 'International Tables Vol C Tables 4.2.6.8 and 6.1.1.4'
O O 0.0492 0.0322 'International Tables Vol C Tables 4.2.6.8 and 6.1.1.4'
Zn Zn -1.5491 0.6778 'International Tables Vol C Tables 4.2.6.8 and 6.1.1.4'

loop_
_geom_angle_atom_site_label_1
_geom_angle_atom_site_label_2
_geom_angle_atom_site_label_3
_geom_angle
_geom_angle_site_symmetry_1
_geom_angle_site_symmetry_3
_geom_angle_publ_flag
O1 Zn1 Zn1 77.13(4) . 2_656 ?
O1 Zn1 O2 90.58(6) . 2_656 ?
O1 Zn1 O4 85.85(7) . 2_656 ?
O1 Zn1 N1 100.71(6) . . ?
O2 Zn1 Zn1 82.80(4) 2_656 2_656 ?
O2 Zn1 O4 163.13(6) 2_656 2_656 ?
O2 Zn1 N1 98.92(6) 2_656 . ?
O3 Zn1 Zn1 79.75(4) . 2_656 ?
O3 Zn1 O1 156.87(6) . . ?
O3 Zn1 O2 86.88(7) . 2_656 ?
O3 Zn1 O4 89.96(6) . 2_656 ?
O3 Zn1 N1 102.39(6) . . ?
O4 Zn1 Zn1 80.34(4) 2_656 2_656 ?
O4 Zn1 N1 97.94(6) 2_656 . ?
N1 Zn1 Zn1 177.29(5) . 2_656 ?
C7 O1 Zn1 130.92(12) . . ?
C7 O2 Zn1 122.29(12) . 2_656 ?
C11 O3 Zn1 127.61(12) . . ?
C11 O4 Zn1 125.29(12) . 2_656 ?
C4 N1 Zn1 120.23(12) . . ?
C5 N1 Zn1 121.63(12) . . ?
C5 N1 C4 118.14(16) . . ?
C15A N2A C16A 124.3(9) . . ?
C15A N2A C17A 118.8(8) . . ?
C16A N2A C17A 116.9(7) . . ?
C15B N2B C16B 123.6(12) . . ?
C15B N2B C17B 119.4(11) . . ?
C17B N2B C16B 117.0(9) . . ?
C2 C1 B1 118.31(14) . . ?
C2 C1 B2 117.22(17) . . ?
C2 C1 B3 117.73(14) . . ?
C2 C1 B4 119.02(16) . . ?
C2 C1 B5 118.89(16) . . ?
B1 C1 B4 113.17(15) . . ?
B1 C1 B5 62.16(14) . . ?
B2 C1 B1 62.35(14) . . ?
B2 C1 B3 63.08(14) . . ?
B2 C1 B4 114.19(16) . . ?
B2 C1 B5 113.94(15) . . ?
B3 C1 B1 114.12(17) . . ?
B3 C1 B4 62.35(14) . . ?
B3 C1 B5 113.78(15) . . ?
B5 C1 B4 61.95(16) . . ?
C3 C2 C1 120.83(17) . . ?
C3 C2 C6 117.29(18) . . ?
C6 C2 C1 121.85(17) . . ?
C2 C3 H3 120.1 . . ?
C4 C3 C2 119.76(18) . . ?
C4 C3 H3 120.1 . . ?
N1 C4 C3 122.61(17) . . ?
N1 C4 H4 118.7 . . ?
C3 C4 H4 118.7 . . ?
N1 C5 H5 118.6 . . ?
N1 C5 C6 122.86(17) . . ?
C6 C5 H5 118.6 . . ?
C2 C6 H6 120.3 . . ?
C5 C6 C2 119.33(18) . . ?
C5 C6 H6 120.3 . . ?
O1 C7 O2 125.77(16) . . ?
O1 C7 C8 116.56(15) . . ?
O2 C7 C8 117.66(16) . . ?
C9 C8 C7 120.13(16) . . ?
C10 C8 C7 120.65(16) 5_667 . ?
C10 C8 C9 119.22(17) 5_667 . ?
C8 C9 H9 119.6 . . ?
C10 C9 C8 120.79(17) . . ?
C10 C9 H9 119.6 . . ?
C8 C10 H10 120.0 5_667 . ?
C9 C10 C8 119.99(17) . 5_667 ?
C9 C10 H10 120.0 . . ?
O3 C11 C12 116.88(16) . . ?
O4 C11 O3 125.86(16) . . ?
O4 C11 C12 117.26(16) . . ?
C13 C12 C11 120.49(16) . . ?
C13 C12 C14 119.02(17) . 5_676 ?
C14 C12 C11 120.48(16) 5_676 . ?
C12 C13 H13 119.8 . . ?
C14 C13 C12 120.34(18) . . ?
C14 C13 H13 119.8 . . ?
C12 C14 H14 119.7 5_676 . ?
C13 C14 C12 120.64(17) . 5_676 ?
C13 C14 H14 119.7 . . ?
O5 C15A N2A 129.1(8) . . ?
O5 C15A H15A 115.4 . . ?
N2A C15A H15A 115.4 . . ?
O5 C15B N2B 127.8(11) . . ?
O5 C15B H15B 116.1 . . ?
N2B C15B H15B 116.1 . . ?
N2A C16A H16A 109.5 . . ?
N2A C16A H16B 109.5 . . ?
N2A C16A H16C 109.5 . . ?
H16A C16A H16B 109.5 . . ?
H16A C16A H16C 109.5 . . ?
H16B C16A H16C 109.5 . . ?
N2B C16B H16D 109.5 . . ?
N2B C16B H16E 109.5 . . ?
N2B C16B H16F 109.5 . . ?
H16D C16B H16E 109.5 . . ?
H16D C16B H16F 109.5 . . ?
H16E C16B H16F 109.5 . . ?
N2A C17A H17A 109.5 . . ?
N2A C17A H17B 109.5 . . ?
N2A C17A H17C 109.5 . . ?
H17A C17A H17B 109.5 . . ?
H17A C17A H17C 109.5 . . ?
H17B C17A H17C 109.5 . . ?
N2B C17B H17D 109.5 . . ?
N2B C17B H17E 109.5 . . ?
N2B C17B H17F 109.5 . . ?
H17D C17B H17E 109.5 . . ?
H17D C17B H17F 109.5 . . ?
H17E C17B H17F 109.5 . . ?
C1 B1 B1 105.21(15) . 2_556 ?
C1 B1 H1 124.7 . . ?
C1 B1 B2 58.59(13) . . ?
C1 B1 B5 104.78(17) . 2_556 ?
C1 B1 B5 58.96(13) . . ?
B1 B1 H1 121.8 2_556 . ?
B1 B1 B2 108.56(14) 2_556 . ?
B1 B1 B5 60.06(16) 2_556 . ?
B1 B1 B5 60.81(15) 2_556 2_556 ?
B2 B1 H1 121.5 . . ?
B2 B1 B5 108.21(17) . . ?
B5 B1 H1 121.2 . . ?
B5 B1 H1 122.1 2_556 . ?
B5 B1 B2 59.78(15) 2_556 . ?
B5 B1 B5 108.61(17) 2_556 . ?
C1 B2 B1 59.06(13) . . ?
C1 B2 H2 124.5 . . ?
C1 B2 B3 58.49(13) . . ?
C1 B2 B4 104.69(17) . 2_556 ?
C1 B2 B5 105.13(17) . 2_556 ?
B1 B2 H2 121.6 . . ?
B1 B2 B3 107.71(19) . . ?
B3 B2 H2 121.9 . . ?
B4 B2 B1 107.94(17) 2_556 . ?
B4 B2 H2 122.4 2_556 . ?
B4 B2 B3 59.57(14) 2_556 . ?
B4 B2 B5 60.42(16) 2_556 2_556 ?
B5 B2 B1 59.75(13) 2_556 . ?
B5 B2 H2 122.2 2_556 . ?
B5 B2 B3 107.88(17) 2_556 . ?
C1 B3 B2 58.43(13) . . ?
C1 B3 B3 105.25(15) . 2_556 ?
C1 B3 H3A 124.6 . . ?
C1 B3 B4 104.47(17) . 2_556 ?
C1 B3 B4 59.14(13) . . ?
B2 B3 H3A 121.9 . . ?
B3 B3 B2 108.01(14) 2_556 . ?
B3 B3 H3A 122.0 2_556 . ?
B3 B3 B4 59.82(16) 2_556 . ?
B3 B3 B4 60.66(15) 2_556 2_556 ?
B4 B3 B2 59.35(15) 2_556 . ?
B4 B3 B2 107.78(17) . . ?
B4 B3 H3A 122.4 2_556 . ?
B4 B3 H3A 121.4 . . ?
B4 B3 B4 108.07(17) 2_556 . ?
C1 B4 B2 105.00(17) . 2_556 ?
C1 B4 B3 104.52(17) . 2_556 ?
C1 B4 B3 58.51(13) . . ?
C1 B4 H4A 124.9 . . ?
C1 B4 B5 58.95(12) . . ?
B2 B4 B3 108.48(17) 2_556 . ?
B2 B4 B3 61.08(13) 2_556 2_556 ?
B2 B4 H4A 121.8 2_556 . ?
B2 B4 B5 59.90(13) 2_556 . ?
B3 B4 B3 59.51(16) 2_556 . ?
B3 B4 H4A 121.6 . . ?
B3 B4 H4A 122.1 2_556 . ?
B3 B4 B5 108.66(15) 2_556 . ?
B5 B4 B3 108.14(16) . . ?
B5 B4 H4A 121.2 . . ?
C1 B5 B1 104.42(17) . 2_556 ?
C1 B5 B1 58.88(12) . . ?
C1 B5 B2 104.94(16) . 2_556 ?
C1 B5 B4 59.09(12) . . ?
C1 B5 H5A 124.5 . . ?
B1 B5 B1 59.13(16) 2_556 . ?
B1 B5 B2 60.47(13) 2_556 2_556 ?
B1 B5 B4 107.93(15) 2_556 . ?
B1 B5 H5A 122.6 2_556 . ?
B1 B5 H5A 121.7 . . ?
B2 B5 B1 107.77(17) 2_556 . ?
B2 B5 B4 59.68(13) 2_556 . ?
B2 B5 H5A 122.3 2_556 . ?
B4 B5 B1 108.15(16) . . ?
B4 B5 H5A 121.4 . . ?

loop_
_geom_bond_atom_site_label_1
_geom_bond_atom_site_label_2
_geom_bond_distance
_geom_bond_site_symmetry_2
_geom_bond_publ_flag
Zn1 Zn1 2.9381(4) 2_656 ?
Zn1 O1 2.0224(13) . ?
Zn1 O2 2.0358(13) 2_656 ?
Zn1 O3 2.0208(13) . ?
Zn1 O4 2.0442(13) 2_656 ?
Zn1 N1 2.0502(18) . ?
O1 C7 1.253(2) . ?
O2 C7 1.259(2) . ?
O3 C11 1.258(2) . ?
O4 C11 1.256(2) . ?
O5 C15A 1.222(6) . ?
O5 C15B 1.212(8) . ?
N1 C4 1.337(2) . ?
N1 C5 1.335(2) . ?
N2A C15A 1.287(9) . ?
N2A C16A 1.459(9) . ?
N2A C17A 1.465(10) . ?
N2B C15B 1.280(12) . ?
N2B C16B 1.452(11) . ?
N2B C17B 1.448(11) . ?
C1 C2 1.506(3) . ?
C1 B1 1.720(3) . ?
C1 B2 1.711(3) . ?
C1 B3 1.712(3) . ?
C1 B4 1.724(3) . ?
C1 B5 1.721(3) . ?
C2 C3 1.392(3) . ?
C2 C6 1.393(3) . ?
C3 H3 0.9500 . ?
C3 C4 1.380(2) . ?
C4 H4 0.9500 . ?
C5 H5 0.9500 . ?
C5 C6 1.384(2) . ?
C6 H6 0.9500 . ?
C7 C8 1.498(2) . ?
C8 C9 1.390(2) . ?
C8 C10 1.390(3) 5_667 ?
C9 H9 0.9500 . ?
C9 C10 1.383(3) . ?
C10 H10 0.9500 . ?
C11 C12 1.499(2) . ?
C12 C13 1.389(3) . ?
C12 C14 1.389(3) 5_676 ?
C13 H13 0.9500 . ?
C13 C14 1.380(3) . ?
C14 H14 0.9500 . ?
C15A H15A 0.9500 . ?
C15B H15B 0.9500 . ?
C16A H16A 0.9800 . ?
C16A H16B 0.9800 . ?
C16A H16C 0.9800 . ?
C16B H16D 0.9800 . ?
C16B H16E 0.9800 . ?
C16B H16F 0.9800 . ?
C17A H17A 0.9800 . ?
C17A H17B 0.9800 . ?
C17A H17C 0.9800 . ?
C17B H17D 0.9800 . ?
C17B H17E 0.9800 . ?
C17B H17F 0.9800 . ?
B1 B1 1.746(5) 2_556 ?
B1 H1 1.1200 . ?
B1 B2 1.776(4) . ?
B1 B5 1.763(3) 2_556 ?
B1 B5 1.776(4) . ?
B2 H2 1.1200 . ?
B2 B3 1.791(4) . ?
B2 B4 1.760(3) 2_556 ?
B2 B5 1.763(3) 2_556 ?
B3 B3 1.758(5) 2_556 ?
B3 H3A 1.1200 . ?
B3 B4 1.764(3) 2_556 ?
B3 B4 1.778(4) . ?
B4 H4A 1.1200 . ?
B4 B5 1.773(4) . ?
B5 H5A 1.1200 . ?

loop_
_geom_torsion_atom_site_label_1
_geom_torsion_atom_site_label_2
_geom_torsion_atom_site_label_3
_geom_torsion_atom_site_label_4
_geom_torsion
_geom_torsion_site_symmetry_1
_geom_torsion_site_symmetry_2
_geom_torsion_site_symmetry_3
_geom_torsion_site_symmetry_4
_geom_torsion_publ_flag
Zn1 O1 C7 O2 -8.9(3) . . . . ?
Zn1 O1 C7 C8 170.19(13) . . . . ?
Zn1 O2 C7 O1 13.6(3) 2_656 . . . ?
Zn1 O2 C7 C8 -165.49(12) 2_656 . . . ?
Zn1 O3 C11 O4 -9.4(3) . . . . ?
Zn1 O3 C11 C12 169.96(12) . . . . ?
Zn1 O4 C11 O3 14.4(3) 2_656 . . . ?
Zn1 O4 C11 C12 -164.92(12) 2_656 . . . ?
Zn1 N1 C4 C3 -179.80(15) . . . . ?
Zn1 N1 C5 C6 179.48(15) . . . . ?
O1 C7 C8 C9 -12.8(3) . . . . ?
O1 C7 C8 C10 166.96(18) . . . 5_667 ?
O2 C7 C8 C9 166.44(18) . . . . ?
O2 C7 C8 C10 -13.8(3) . . . 5_667 ?
O3 C11 C12 C13 -171.65(18) . . . . ?
O3 C11 C12 C14 8.0(3) . . . 5_676 ?
O4 C11 C12 C13 7.7(3) . . . . ?
O4 C11 C12 C14 -172.62(19) . . . 5_676 ?
N1 C5 C6 C2 0.5(3) . . . . ?
C1 C2 C3 C4 179.14(19) . . . . ?
C1 C2 C6 C5 -179.41(19) . . . . ?
C1 B1 B2 B3 -33.80(15) . . . . ?
C1 B1 B2 B4 -96.70(18) . . . 2_556 ?
C1 B1 B2 B5 -134.56(17) . . . 2_556 ?
C1 B1 B5 B1 134.42(14) . . . 2_556 ?
C1 B1 B5 B2 97.05(18) . . . 2_556 ?
C1 B1 B5 B4 33.97(13) . . . . ?
C1 B2 B3 B3 -97.2(2) . . . 2_556 ?
C1 B2 B3 B4 -134.83(17) . . . 2_556 ?
C1 B2 B3 B4 -33.97(14) . . . . ?
C1 B3 B4 B2 -96.62(18) . . . 2_556 ?
C1 B3 B4 B3 -134.58(14) . . . 2_556 ?
C1 B3 B4 B5 -33.17(12) . . . . ?
C1 B4 B5 B1 -33.88(13) . . . . ?
C1 B4 B5 B1 -96.40(18) . . . 2_556 ?
C1 B4 B5 B2 -134.28(19) . . . 2_556 ?
C2 C1 B1 B1 149.5(2) . . . 2_556 ?
C2 C1 B1 B2 -107.7(2) . . . . ?
C2 C1 B1 B5 -147.26(18) . . . 2_556 ?
C2 C1 B1 B5 109.6(2) . . . . ?
C2 C1 B2 B1 109.42(17) . . . . ?
C2 C1 B2 B3 -109.00(17) . . . . ?
C2 C1 B2 B4 -148.21(16) . . . 2_556 ?
C2 C1 B2 B5 149.03(16) . . . 2_556 ?
C2 C1 B3 B2 108.2(2) . . . . ?
C2 C1 B3 B3 -149.7(2) . . . 2_556 ?
C2 C1 B3 B4 -110.1(2) . . . . ?
C2 C1 B3 B4 147.27(18) . . . 2_556 ?
C2 C1 B4 B2 -149.19(17) . . . 2_556 ?
C2 C1 B4 B3 147.41(17) . . . 2_556 ?
C2 C1 B4 B3 108.06(18) . . . . ?
C2 C1 B4 B5 -109.30(18) . . . . ?
C2 C1 B5 B1 -108.73(18) . . . . ?
C2 C1 B5 B1 -148.00(16) . . . 2_556 ?
C2 C1 B5 B2 149.27(17) . . . 2_556 ?
C2 C1 B5 B4 109.50(18) . . . . ?
C2 C3 C4 N1 0.1(3) . . . . ?
C3 C2 C6 C5 -1.2(3) . . . . ?
C4 N1 C5 C6 0.4(3) . . . . ?
C5 N1 C4 C3 -0.7(3) . . . . ?
C6 C2 C3 C4 0.9(3) . . . . ?
C7 C8 C9 C10 -179.93(18) . . . . ?
C8 C9 C10 C8 -0.3(3) . . . 5_667 ?
C10 C8 C9 C10 0.3(3) 5_667 . . . ?
C11 C12 C13 C14 179.27(19) . . . . ?
C12 C13 C14 C12 0.4(4) . . . 5_676 ?
C14 C12 C13 C14 -0.4(4) 5_676 . . . ?
C16A N2A C15A O5 178.7(10) . . . . ?
C16B N2B C15B O5 178.5(13) . . . . ?
C17A N2A C15A O5 0.6(18) . . . . ?
C17B N2B C15B O5 -2(2) . . . . ?
B1 C1 C2 C3 21.3(3) . . . . ?
B1 C1 C2 C6 -160.50(19) . . . . ?
B1 C1 B2 B3 141.57(17) . . . . ?
B1 C1 B2 B4 102.37(18) . . . 2_556 ?
B1 C1 B2 B5 39.61(15) . . . 2_556 ?
B1 C1 B3 B2 -37.10(18) . . . . ?
B1 C1 B3 B3 64.9(3) . . . 2_556 ?
B1 C1 B3 B4 2.0(2) . . . 2_556 ?
B1 C1 B3 B4 104.60(19) . . . . ?
B1 C1 B4 B2 -3.4(2) . . . 2_556 ?
B1 C1 B4 B3 -106.11(19) . . . . ?
B1 C1 B4 B3 -66.8(2) . . . 2_556 ?
B1 C1 B4 B5 36.52(15) . . . . ?
B1 C1 B5 B1 -39.27(14) . . . 2_556 ?
B1 C1 B5 B2 -102.00(17) . . . 2_556 ?
B1 C1 B5 B4 -141.77(15) . . . . ?
B1 B1 B2 C1 96.8(2) 2_556 . . . ?
B1 B1 B2 B3 63.0(2) 2_556 . . . ?
B1 B1 B2 B4 0.1(3) 2_556 . . 2_556 ?
B1 B1 B2 B5 -37.72(19) 2_556 . . 2_556 ?
B1 B1 B5 C1 -134.42(14) 2_556 . . . ?
B1 B1 B5 B2 -37.37(13) 2_556 . . 2_556 ?
B1 B1 B5 B4 -100.45(13) 2_556 . . . ?
B1 B2 B3 C1 34.03(15) . . . . ?
B1 B2 B3 B3 -63.1(2) . . . 2_556 ?
B1 B2 B3 B4 0.1(2) . . . . ?
B1 B2 B3 B4 -100.80(18) . . . 2_556 ?
B2 C1 C2 C3 -50.3(2) . . . . ?
B2 C1 C2 C6 127.9(2) . . . . ?
B2 C1 B1 B1 -102.7(2) . . . 2_556 ?
B2 C1 B1 B5 -142.64(17) . . . . ?
B2 C1 B1 B5 -39.54(16) . . . 2_556 ?
B2 C1 B3 B3 102.0(2) . . . 2_556 ?
B2 C1 B3 B4 141.70(16) . . . . ?
B2 C1 B3 B4 39.06(16) . . . 2_556 ?
B2 C1 B4 B2 65.47(19) . . . 2_556 ?
B2 C1 B4 B3 2.1(2) . . . 2_556 ?
B2 C1 B4 B3 -37.28(16) . . . . ?
B2 C1 B4 B5 105.36(16) . . . . ?
B2 C1 B5 B1 36.03(16) . . . . ?
B2 C1 B5 B1 -3.2(2) . . . 2_556 ?
B2 C1 B5 B2 -65.98(19) . . . 2_556 ?
B2 C1 B5 B4 -105.75(16) . . . . ?
B2 B1 B5 C1 -33.04(14) . . . . ?
B2 B1 B5 B1 101.38(17) . . . 2_556 ?
B2 B1 B5 B2 64.0(2) . . . 2_556 ?
B2 B1 B5 B4 0.93(19) . . . . ?
B2 B3 B4 C1 33.68(14) . . . . ?
B2 B3 B4 B2 -62.9(2) . . . 2_556 ?
B2 B3 B4 B3 -100.90(17) . . . 2_556 ?
B2 B3 B4 B5 0.51(19) . . . . ?
B2 B4 B5 C1 134.28(19) 2_556 . . . ?
B2 B4 B5 B1 37.88(16) 2_556 . . 2_556 ?
B2 B4 B5 B1 100.40(18) 2_556 . . . ?
B3 C1 C2 C3 -122.5(2) . . . . ?
B3 C1 C2 C6 55.7(3) . . . . ?
B3 C1 B1 B1 -65.4(3) . . . 2_556 ?
B3 C1 B1 B2 37.38(18) . . . . ?
B3 C1 B1 B5 -105.25(19) . . . . ?
B3 C1 B1 B5 -2.2(3) . . . 2_556 ?
B3 C1 B2 B1 -141.57(18) . . . . ?
B3 C1 B2 B4 -39.21(15) . . . 2_556 ?
B3 C1 B2 B5 -101.96(18) . . . 2_556 ?
B3 C1 B4 B2 102.75(18) . . . 2_556 ?
B3 C1 B4 B3 39.35(14) . . . 2_556 ?
B3 C1 B4 B5 142.64(15) . . . . ?
B3 C1 B5 B1 105.80(19) . . . . ?
B3 C1 B5 B1 66.5(2) . . . 2_556 ?
B3 C1 B5 B2 3.8(2) . . . 2_556 ?
B3 C1 B5 B4 -35.97(15) . . . . ?
B3 B3 B4 C1 134.58(14) 2_556 . . . ?
B3 B3 B4 B2 37.96(13) 2_556 . . 2_556 ?
B3 B3 B4 B5 101.41(13) 2_556 . . . ?
B3 B4 B5 C1 32.99(13) . . . . ?
B3 B4 B5 C1 96.07(19) 2_556 . . . ?
B3 B4 B5 B1 -0.3(2) 2_556 . . 2_556 ?
B3 B4 B5 B1 -63.40(19) . . . 2_556 ?
B3 B4 B5 B1 62.19(19) 2_556 . . . ?
B3 B4 B5 B1 -0.89(16) . . . . ?
B3 B4 B5 B2 -101.28(18) . . . 2_556 ?
B3 B4 B5 B2 -38.21(16) 2_556 . . 2_556 ?
B4 C1 C2 C3 165.41(19) . . . . ?
B4 C1 C2 C6 -16.4(3) . . . . ?
B4 C1 B1 B1 3.5(3) . . . 2_556 ?
B4 C1 B1 B2 106.19(18) . . . . ?
B4 C1 B1 B5 -36.44(16) . . . . ?
B4 C1 B1 B5 66.6(2) . . . 2_556 ?
B4 C1 B2 B1 -104.58(17) . . . . ?
B4 C1 B2 B3 37.00(16) . . . . ?
B4 C1 B2 B4 -2.21(19) . . . 2_556 ?
B4 C1 B2 B5 -65.0(2) . . . 2_556 ?
B4 C1 B3 B2 -141.70(16) . . . . ?
B4 C1 B3 B3 -39.66(18) . . . 2_556 ?
B4 C1 B3 B4 -102.65(17) . . . 2_556 ?
B4 C1 B5 B1 102.50(17) . . . 2_556 ?
B4 C1 B5 B1 141.77(15) . . . . ?
B4 C1 B5 B2 39.77(16) . . . 2_556 ?
B4 B2 B3 C1 134.83(17) 2_556 . . . ?
B4 B2 B3 B3 37.66(19) 2_556 . . 2_556 ?
B4 B2 B3 B4 100.87(17) 2_556 . . . ?
B4 B3 B4 C1 96.39(17) 2_556 . . . ?
B4 B3 B4 B2 -0.2(3) 2_556 . . 2_556 ?
B4 B3 B4 B3 -38.2(2) 2_556 . . 2_556 ?
B4 B3 B4 B5 63.22(18) 2_556 . . . ?
B5 C1 C2 C3 93.3(2) . . . . ?
B5 C1 C2 C6 -88.5(2) . . . . ?
B5 C1 B1 B1 39.90(18) . . . 2_556 ?
B5 C1 B1 B2 142.64(17) . . . . ?
B5 C1 B1 B5 103.09(17) . . . 2_556 ?
B5 C1 B2 B1 -35.95(16) . . . . ?
B5 C1 B2 B3 105.62(17) . . . . ?
B5 C1 B2 B4 66.4(2) . . . 2_556 ?
B5 C1 B2 B5 3.66(19) . . . 2_556 ?
B5 C1 B3 B2 -105.88(18) . . . . ?
B5 C1 B3 B3 -3.8(3) . . . 2_556 ?
B5 C1 B3 B4 35.82(16) . . . . ?
B5 C1 B3 B4 -66.8(2) . . . 2_556 ?
B5 C1 B4 B2 -39.88(17) . . . 2_556 ?
B5 C1 B4 B3 -103.29(17) . . . 2_556 ?
B5 C1 B4 B3 -142.64(15) . . . . ?
B5 B1 B2 C1 33.19(14) . . . . ?
B5 B1 B2 C1 134.56(17) 2_556 . . . ?
B5 B1 B2 B3 100.77(18) 2_556 . . . ?
B5 B1 B2 B3 -0.6(2) . . . . ?
B5 B1 B2 B4 -63.5(2) . . . 2_556 ?
B5 B1 B2 B4 37.86(17) 2_556 . . 2_556 ?
B5 B1 B2 B5 -101.38(17) . . . 2_556 ?
B5 B1 B5 C1 -96.40(17) 2_556 . . . ?
B5 B1 B5 B1 38.0(2) 2_556 . . 2_556 ?
B5 B1 B5 B2 0.6(3) 2_556 . . 2_556 ?
B5 B1 B5 B4 -62.43(18) 2_556 . . . ?
B5 B2 B3 C1 97.12(18) 2_556 . . . ?
B5 B2 B3 B3 -0.1(3) 2_556 . . 2_556 ?
B5 B2 B3 B4 63.2(2) 2_556 . . . ?
B5 B2 B3 B4 -37.72(16) 2_556 . . 2_556 ?
